data_4037706
loop_
_publ_author_name
'Tripathi, Krishna N.'
'Belal, Md'
'Singh, Ravi P.'

_publ_section_title
;
 Organo Photoinduced Decarboxylative Alkylation of Coumarins with
 N-(Acyloxy)phthalimide.
;
_journal_name_full 'The Journal of organic chemistry'
_journal_paper_doi 10.1021/acs.joc.9b00977
_journal_year 2019
_chemical_formula_moiety 'C12 H9 N O2'
_chemical_formula_sum 'C12 H9 N O2'
_chemical_formula_weight 199.20
_space_group_crystal_system triclinic
_space_group_IT_number 2
_space_group_name_Hall '-P 1'
_space_group_name_H-M_alt 'P -1'
_atom_sites_solution_hydrogens geom
_audit_creation_method SHELXL-2014/7
_cell_angle_alpha 74.721(15)
_cell_angle_beta 66.617(15)
_cell_angle_gamma 61.920(14)
_cell_formula_units_Z 2
_cell_length_a 8.020(5)
_cell_length_b 8.024(5)
_cell_length_c 9.517(5)
_cell_measurement_reflns_used 2342
_cell_measurement_temperature 161(2)
_cell_measurement_theta_max 27.94
_cell_measurement_theta_min 2.34
_cell_volume 493.7(5)
_computing_cell_refinement 'Bruker SAINT'
_computing_data_collection 'Bruker APEX2'
_computing_data_reduction 'Bruker SAINT'
_computing_molecular_graphics 'Bruker SHELXTL'
_computing_publication_material 'Bruker SHELXTL'
_computing_structure_refinement 'SHELXL-2014 (Sheldrick 2014)'
_computing_structure_solution 'SHELXS-97 (Sheldrick 2008)'
_diffrn_ambient_temperature 161(2)
_diffrn_measured_fraction_theta_full 0.995
_diffrn_measured_fraction_theta_max 0.990
_diffrn_measurement_device_type 'Bruker APEX-II CCD'
_diffrn_measurement_method '\f and \w scans'
_diffrn_radiation_type MoK\a
_diffrn_radiation_wavelength 0.71073
_diffrn_reflns_av_R_equivalents 0.0650
_diffrn_reflns_av_unetI/netI 0.0659
_diffrn_reflns_Laue_measured_fraction_full 0.995
_diffrn_reflns_Laue_measured_fraction_max 0.990
_diffrn_reflns_limit_h_max 10
_diffrn_reflns_limit_h_min -10
_diffrn_reflns_limit_k_max 10
_diffrn_reflns_limit_k_min -10
_diffrn_reflns_limit_l_max 12
_diffrn_reflns_limit_l_min -12
_diffrn_reflns_number 8123
_diffrn_reflns_point_group_measured_fraction_full 0.995
_diffrn_reflns_point_group_measured_fraction_max 0.990
_diffrn_reflns_theta_full 25.242
_diffrn_reflns_theta_max 28.015
_diffrn_reflns_theta_min 2.890
_exptl_absorpt_coefficient_mu 0.092
_exptl_crystal_colour colourless
_exptl_crystal_density_diffrn 1.340
_exptl_crystal_description block
_exptl_crystal_F_000 208
_exptl_crystal_size_max 0.20
_exptl_crystal_size_mid 0.18
_exptl_crystal_size_min 0.16
_refine_diff_density_max 0.170
_refine_diff_density_min -0.312
_refine_diff_density_rms 0.067
_refine_ls_extinction_method none
_refine_ls_goodness_of_fit_ref 0.697
_refine_ls_hydrogen_treatment constr
_refine_ls_matrix_type full
_refine_ls_number_parameters 137
_refine_ls_number_reflns 2372
_refine_ls_number_restraints 0
_refine_ls_restrained_S_all 0.697
_refine_ls_R_factor_all 0.1335
_refine_ls_R_factor_gt 0.0520
_refine_ls_shift/su_max 0.000
_refine_ls_shift/su_mean 0.000
_refine_ls_structure_factor_coef Fsqd
_refine_ls_weighting_details 'w=1/[\s^2^(Fo^2^)+(0.1000P)^2^+0.7499P] where P=(Fo^2^+2Fc^2^)/3'
_refine_ls_weighting_scheme calc
_refine_ls_wR_factor_gt 0.1270
_refine_ls_wR_factor_ref 0.1938
_reflns_Friedel_coverage 0.000
_reflns_number_gt 1185
_reflns_number_total 2372
_reflns_threshold_expression 'I > 2\s(I)'
_cod_data_source_file jo9b00977_si_005.cif
_cod_data_source_block KT09_0ma_a_a
_cod_database_code 4037706
_shelx_shelxl_version_number 2014/7
_shelx_space_group_comment
;
The symmetry employed for this shelxl refinement is uniquely defined
by the following loop, which should always be used as a source of
symmetry information in preference to the above space-group names.
They are only intended as comments.
;

loop_
_space_group_symop_operation_xyz
'x, y, z'
'-x, -y, -z'

loop_
_atom_site_label
_atom_site_type_symbol
_atom_site_fract_x
_atom_site_fract_y
_atom_site_fract_z
_atom_site_U_iso_or_equiv
_atom_site_adp_type
_atom_site_occupancy
_atom_site_site_symmetry_order
_atom_site_calc_flag
_atom_site_refinement_flags_posn
_atom_site_refinement_flags_adp
O2 O 0.7503(3) 0.5373(3) 0.5816(2) 0.0537(5) Uani 1 1 d . .
O1 O 0.8284(3) 0.3122(3) 0.7647(3) 0.0754(8) Uani 1 1 d . .
C9 C 0.4093(3) 0.7119(3) 0.5810(3) 0.0378(5) Uani 1 1 d . .
C1 C 0.3457(3) 0.6063(3) 0.7238(3) 0.0383(5) Uani 1 1 d . .
C4 C 0.6113(4) 0.6750(4) 0.5150(3) 0.0418(6) Uani 1 1 d . .
C2 C 0.4869(4) 0.4738(4) 0.7866(3) 0.0423(6) Uani 1 1 d . .
C8 C 0.2810(4) 0.8526(4) 0.5024(3) 0.0481(6) Uani 1 1 d . .
H8 H 0.1424 0.8814 0.5429 0.058 Uiso 1 1 calc R U
C10 C 0.1291(4) 0.6481(4) 0.8033(3) 0.0468(6) Uani 1 1 d . .
H10A H 0.1161 0.5360 0.8731 0.056 Uiso 1 1 calc R U
H10B H 0.0645 0.6731 0.7258 0.056 Uiso 1 1 calc R U
C5 C 0.6847(4) 0.7721(4) 0.3796(3) 0.0502(7) Uani 1 1 d . .
H5 H 0.8230 0.7443 0.3378 0.060 Uiso 1 1 calc R U
N1 N 0.3986(5) 0.2805(4) 1.0457(3) 0.0799(9) Uani 1 1 d . .
C6 C 0.5535(4) 0.9093(4) 0.3068(3) 0.0544(7) Uani 1 1 d . .
H6 H 0.6015 0.9773 0.2137 0.065 Uiso 1 1 calc R U
C12 C 0.4385(4) 0.3642(4) 0.9303(3) 0.0532(7) Uani 1 1 d . .
C3 C 0.6981(4) 0.4319(4) 0.7153(3) 0.0508(7) Uani 1 1 d . .
C7 C 0.3526(5) 0.9495(4) 0.3677(3) 0.0551(7) Uani 1 1 d . .
H7 H 0.2633 1.0446 0.3162 0.066 Uiso 1 1 calc R U
C11 C 0.0231(5) 0.8197(5) 0.8957(4) 0.0659(9) Uani 1 1 d . .
H11A H 0.0806 0.7918 0.9772 0.099 Uiso 1 1 calc R U
H11B H -0.1193 0.8476 0.9417 0.099 Uiso 1 1 calc R U
H11C H 0.0400 0.9298 0.8275 0.099 Uiso 1 1 calc R U

loop_
_atom_site_aniso_label
_atom_site_aniso_U_11
_atom_site_aniso_U_22
_atom_site_aniso_U_33
_atom_site_aniso_U_23
_atom_site_aniso_U_13
_atom_site_aniso_U_12
O2 0.0355(9) 0.0592(12) 0.0601(12) 0.0068(10) -0.0187(8) -0.0182(8)
O1 0.0503(12) 0.0781(17) 0.0853(17) 0.0146(13) -0.0403(12) -0.0133(11)
C9 0.0364(11) 0.0365(13) 0.0402(13) -0.0021(10) -0.0139(10) -0.0143(10)
C1 0.0376(12) 0.0385(13) 0.0396(13) -0.0026(10) -0.0145(10) -0.0152(10)
C4 0.0395(12) 0.0414(14) 0.0445(14) 0.0000(11) -0.0162(11) -0.0166(11)
C2 0.0439(13) 0.0425(14) 0.0427(13) 0.0037(11) -0.0191(11) -0.0192(11)
C8 0.0409(13) 0.0498(16) 0.0488(15) 0.0045(12) -0.0187(11) -0.0163(11)
C10 0.0382(12) 0.0482(15) 0.0476(15) 0.0015(12) -0.0117(11) -0.0176(11)
C5 0.0450(14) 0.0554(17) 0.0492(16) -0.0036(13) -0.0057(12) -0.0282(13)
N1 0.102(2) 0.082(2) 0.0581(18) 0.0256(15) -0.0375(17) -0.0468(19)
C6 0.0647(18) 0.0509(17) 0.0451(15) 0.0034(13) -0.0129(13) -0.0298(14)
C12 0.0596(17) 0.0527(17) 0.0504(17) 0.0034(13) -0.0284(14) -0.0213(14)
C3 0.0441(13) 0.0514(16) 0.0571(17) 0.0070(13) -0.0247(13) -0.0191(12)
C7 0.0620(17) 0.0511(17) 0.0450(15) 0.0105(13) -0.0237(13) -0.0201(14)
C11 0.0533(17) 0.066(2) 0.0606(19) -0.0137(16) -0.0124(14) -0.0121(15)

loop_
_atom_type_symbol
_atom_type_description
_atom_type_scat_dispersion_real
_atom_type_scat_dispersion_imag
_atom_type_scat_source
C C 0.0033 0.0016 'International Tables Vol C Tables 4.2.6.8 and 6.1.1.4'
H H 0.0000 0.0000 'International Tables Vol C Tables 4.2.6.8 and 6.1.1.4'
N N 0.0061 0.0033 'International Tables Vol C Tables 4.2.6.8 and 6.1.1.4'
O O 0.0106 0.0060 'International Tables Vol C Tables 4.2.6.8 and 6.1.1.4'

loop_
_geom_angle_atom_site_label_1
_geom_angle_atom_site_label_2
_geom_angle_atom_site_label_3
_geom_angle
C3 O2 C4 122.0(2)
C4 C9 C8 116.7(2)
C4 C9 C1 118.8(2)
C8 C9 C1 124.5(2)
C2 C1 C9 117.9(2)
C2 C1 C10 121.3(2)
C9 C1 C10 120.7(2)
O2 C4 C5 116.0(2)
O2 C4 C9 121.4(2)
C5 C4 C9 122.6(2)
C1 C2 C12 122.3(2)
C1 C2 C3 123.1(2)
C12 C2 C3 114.6(2)
C7 C8 C9 121.1(3)
C7 C8 H8 119.5
C9 C8 H8 119.5
C1 C10 C11 111.4(2)
C1 C10 H10A 109.4
C11 C10 H10A 109.4
C1 C10 H10B 109.4
C11 C10 H10B 109.4
H10A C10 H10B 108.0
C6 C5 C4 118.6(3)
C6 C5 H5 120.7
C4 C5 H5 120.7
C5 C6 C7 120.6(3)
C5 C6 H6 119.7
C7 C6 H6 119.7
N1 C12 C2 178.6(3)
O1 C3 O2 118.1(3)
O1 C3 C2 125.2(3)
O2 C3 C2 116.7(2)
C8 C7 C6 120.3(3)
C8 C7 H7 119.8
C6 C7 H7 119.8
C10 C11 H11A 109.5
C10 C11 H11B 109.5
H11A C11 H11B 109.5
C10 C11 H11C 109.5
H11A C11 H11C 109.5
H11B C11 H11C 109.5

loop_
_geom_bond_atom_site_label_1
_geom_bond_atom_site_label_2
_geom_bond_distance
O2 C3 1.361(3)
O2 C4 1.377(3)
O1 C3 1.201(3)
C9 C4 1.395(3)
C9 C8 1.402(3)
C9 C1 1.440(3)
C1 C2 1.356(3)
C1 C10 1.498(3)
C4 C5 1.384(4)
C2 C12 1.435(4)
C2 C3 1.454(4)
C8 C7 1.374(4)
C8 H8 0.9500
C10 C11 1.528(4)
C10 H10A 0.9900
C10 H10B 0.9900
C5 C6 1.373(4)
C5 H5 0.9500
N1 C12 1.138(4)
C6 C7 1.380(4)
C6 H6 0.9500
C7 H7 0.9500
C11 H11A 0.9800
C11 H11B 0.9800
C11 H11C 0.9800
